data_1545892
loop_
_publ_author_name
'Saputra, Mirza A.'
'Dange, Nitin S.'
'Cleveland, Alexander H.'
'Malone, Joshua A.'
'Fronczek, Frank R.'
'Kartika, Rendy'

_publ_section_title
;
 Regioselective Functionalization of Enamides at the \a-Carbon via
 Unsymmetrical 2-Amidoallyl Cations.
;
_journal_issue 9
_journal_name_full 'Organic letters'
_journal_page_first 2414
_journal_page_last 2417
_journal_paper_doi 10.1021/acs.orglett.7b00962
_journal_volume 19
_journal_year 2017
_chemical_formula_moiety 'C28 H28 N2 O2 S'
_chemical_formula_sum 'C28 H28 N2 O2 S'
_chemical_formula_weight 456.58
_chemical_name_systematic
; 
 ? 
;
_space_group_IT_number 2
_symmetry_cell_setting triclinic
_symmetry_space_group_name_Hall '-P 1'
_symmetry_space_group_name_H-M 'P -1'
_atom_sites_solution_hydrogens geom
_atom_sites_solution_primary direct
_atom_sites_solution_secondary difmap
_audit_creation_method SHELXL-97
_cell_angle_alpha 65.929(6)
_cell_angle_beta 81.466(6)
_cell_angle_gamma 88.644(7)
_cell_formula_units_Z 4
_cell_length_a 8.6014(10)
_cell_length_b 15.9764(17)
_cell_length_c 18.922(2)
_cell_measurement_reflns_used 1255
_cell_measurement_temperature 90.0(5)
_cell_measurement_theta_max 22.02
_cell_measurement_theta_min 2.39
_cell_volume 2345.9(5)
_computing_cell_refinement 'Bruker SAINT'
_computing_data_collection 'Bruker APEX2'
_computing_data_reduction 'Bruker SAINT'
_computing_publication_material 'SHELXL-97 (Sheldrick, 2008)'
_computing_structure_refinement 'SHELXL-97 (Sheldrick, 2008)'
_computing_structure_solution 'SHELXS-97 (Sheldrick, 2008)'
_diffrn_ambient_temperature 90.0(5)
_diffrn_measured_fraction_theta_full 0.988
_diffrn_measured_fraction_theta_max 0.988
_diffrn_measurement_device_type 'Bruker Kappa APEX-II DUO'
_diffrn_measurement_method '\f and \w scans'
_diffrn_radiation_monochromator 'TRIUMPH curved graphite'
_diffrn_radiation_source 'fine-focus sealed tube'
_diffrn_radiation_type MoK\a
_diffrn_radiation_wavelength 0.71073
_diffrn_reflns_av_R_equivalents 0.0844
_diffrn_reflns_av_sigmaI/netI 0.1729
_diffrn_reflns_limit_h_max 10
_diffrn_reflns_limit_h_min -5
_diffrn_reflns_limit_k_max 19
_diffrn_reflns_limit_k_min -18
_diffrn_reflns_limit_l_max 22
_diffrn_reflns_limit_l_min -21
_diffrn_reflns_number 13503
_diffrn_reflns_theta_full 25.10
_diffrn_reflns_theta_max 25.10
_diffrn_reflns_theta_min 1.42
_exptl_absorpt_coefficient_mu 0.166
_exptl_absorpt_correction_T_max 0.9983
_exptl_absorpt_correction_T_min 0.7213
_exptl_absorpt_correction_type multi-scan
_exptl_absorpt_process_details 'SADABS (Sheldrick, 2004)'
_exptl_crystal_colour colourless
_exptl_crystal_density_diffrn 1.293
_exptl_crystal_density_method 'not measured'
_exptl_crystal_description plate
_exptl_crystal_F_000 968
_exptl_crystal_size_max 0.20
_exptl_crystal_size_mid 0.15
_exptl_crystal_size_min 0.01
_refine_diff_density_max 0.422
_refine_diff_density_min -0.366
_refine_diff_density_rms 0.069
_refine_ls_extinction_coef 0.0072(9)
_refine_ls_extinction_expression Fc^*^=kFc[1+0.001xFc^2^\l^3^/sin(2\q)]^-1/4^
_refine_ls_extinction_method SHELXL
_refine_ls_goodness_of_fit_ref 0.922
_refine_ls_hydrogen_treatment mixed
_refine_ls_matrix_type full
_refine_ls_number_parameters 608
_refine_ls_number_reflns 8271
_refine_ls_number_restraints 0
_refine_ls_restrained_S_all 0.922
_refine_ls_R_factor_all 0.1814
_refine_ls_R_factor_gt 0.0686
_refine_ls_shift/su_max 0.000
_refine_ls_shift/su_mean 0.000
_refine_ls_structure_factor_coef Fsqd
_refine_ls_weighting_details 'calc w=1/[\s^2^(Fo^2^)+(0.0794P)^2^] where P=(Fo^2^+2Fc^2^)/3'
_refine_ls_weighting_scheme calc
_refine_ls_wR_factor_gt 0.1423
_refine_ls_wR_factor_ref 0.1867
_reflns_number_gt 3641
_reflns_number_total 8271
_reflns_threshold_expression I>2\s(I)
_cod_data_source_file ol7b00962_si_008.cif
_cod_data_source_block MAS4065P
_cod_depositor_comments
;
The following automatic conversions were performed:

'_symmetry_cell_setting' value 'Triclinic' changed to 'triclinic'
according to
/home/data/users/saulius/crontab/automatic-downloads/rss-feeds/ACS/lib/dictionaries/cif_core.dic
dictionary named 'cif_core.dic' version 2.4.2 from 2011-04-26.

Automatic conversion script
Id: cif_fix_values 4973 2017-02-22 13:04:09Z antanas 

 Adding full bibliography for 1545888--1545892.cif.
;
_cod_original_sg_symbol_H-M 'P -1   '
_cod_database_code 1545892

loop_
_symmetry_equiv_pos_as_xyz
'x, y, z'
'-x, -y, -z'

loop_
_atom_site_label
_atom_site_type_symbol
_atom_site_fract_x
_atom_site_fract_y
_atom_site_fract_z
_atom_site_U_iso_or_equiv
_atom_site_adp_type
_atom_site_occupancy
_atom_site_symmetry_multiplicity
_atom_site_calc_flag
_atom_site_refinement_flags
S1 S 0.35660(15) 0.22124(9) 0.35563(9) 0.0355(4) Uani 1 1 d .
O1 O 0.4585(4) 0.1500(2) 0.3952(2) 0.0408(9) Uani 1 1 d .
O2 O 0.2040(4) 0.1974(2) 0.3439(2) 0.0384(9) Uani 1 1 d .
N1 N 0.5138(5) 0.5821(3) 0.2582(3) 0.0417(12) Uani 1 1 d .
H1N H 0.477(6) 0.620(4) 0.281(3) 0.050 Uiso 1 1 d .
N2 N 0.4513(4) 0.2802(3) 0.2690(2) 0.0320(10) Uani 1 1 d .
C1 C 0.6198(6) 0.2966(3) 0.2584(3) 0.0320(12) Uani 1 1 d .
C2 C 0.6922(5) 0.3585(3) 0.2882(3) 0.0344(13) Uani 1 1 d .
H2 H 0.6718 0.3304 0.3467 0.041 Uiso 1 1 calc R
C3 C 0.8706(5) 0.3543(4) 0.2602(3) 0.0397(14) Uani 1 1 d .
H3A H 0.9186 0.4171 0.2316 0.048 Uiso 1 1 calc R
H3B H 0.9253 0.3213 0.3057 0.048 Uiso 1 1 calc R
C4 C 0.8857(6) 0.3038(4) 0.2065(4) 0.0429(15) Uani 1 1 d .
H4A H 0.9217 0.3465 0.1515 0.052 Uiso 1 1 calc R
H4B H 0.9613 0.2542 0.2226 0.052 Uiso 1 1 calc R
C5 C 0.7206(6) 0.2644(3) 0.2157(3) 0.0352(13) Uani 1 1 d .
C6 C 0.6277(5) 0.4543(3) 0.2583(3) 0.0345(13) Uani 1 1 d .
C7 C 0.5639(6) 0.4969(3) 0.3041(3) 0.0371(13) Uani 1 1 d .
H7 H 0.5549 0.4718 0.3595 0.045 Uiso 1 1 calc R
C8 C 0.5440(6) 0.5953(3) 0.1812(4) 0.0352(13) Uani 1 1 d .
C9 C 0.6159(5) 0.5167(3) 0.1775(3) 0.0343(13) Uani 1 1 d .
C10 C 0.6552(6) 0.5116(4) 0.1056(3) 0.0405(14) Uani 1 1 d .
H10 H 0.7044 0.4592 0.1022 0.049 Uiso 1 1 calc R
C11 C 0.6214(6) 0.5845(4) 0.0385(4) 0.0464(15) Uani 1 1 d .
H11 H 0.6482 0.5818 -0.0110 0.056 Uiso 1 1 calc R
C12 C 0.5486(6) 0.6616(4) 0.0432(4) 0.0482(16) Uani 1 1 d .
H12 H 0.5248 0.7101 -0.0032 0.058 Uiso 1 1 calc R
C13 C 0.5107(6) 0.6682(4) 0.1142(4) 0.0427(15) Uani 1 1 d .
H13 H 0.4632 0.7212 0.1172 0.051 Uiso 1 1 calc R
C14 C 0.6884(6) 0.2048(3) 0.1771(3) 0.0342(13) Uani 1 1 d .
C15 C 0.5768(6) 0.1316(3) 0.2133(3) 0.0392(14) Uani 1 1 d .
H15 H 0.5230 0.1189 0.2645 0.047 Uiso 1 1 calc R
C16 C 0.5447(6) 0.0781(4) 0.1753(4) 0.0421(15) Uani 1 1 d .
H16 H 0.4691 0.0286 0.2011 0.051 Uiso 1 1 calc R
C17 C 0.6196(6) 0.0944(4) 0.1003(4) 0.0408(14) Uani 1 1 d .
C18 C 0.7324(6) 0.1669(4) 0.0648(4) 0.0410(14) Uani 1 1 d .
H18 H 0.7871 0.1794 0.0139 0.049 Uiso 1 1 calc R
C19 C 0.7652(6) 0.2204(4) 0.1030(4) 0.0421(14) Uani 1 1 d .
H19 H 0.8424 0.2692 0.0777 0.050 Uiso 1 1 calc R
C20 C 0.5824(7) 0.0366(4) 0.0592(4) 0.0567(17) Uani 1 1 d .
H20A H 0.6037 -0.0275 0.0902 0.085 Uiso 1 1 calc R
H20B H 0.6480 0.0580 0.0076 0.085 Uiso 1 1 calc R
H20C H 0.4712 0.0414 0.0527 0.085 Uiso 1 1 calc R
C21 C 0.3673(6) 0.3356(4) 0.2047(3) 0.0420(14) Uani 1 1 d .
H21A H 0.3776 0.4004 0.1953 0.063 Uiso 1 1 calc R
H21B H 0.2557 0.3159 0.2185 0.063 Uiso 1 1 calc R
H21C H 0.4121 0.3276 0.1572 0.063 Uiso 1 1 calc R
C22 C 0.3241(6) 0.2905(3) 0.4081(3) 0.0328(13) Uani 1 1 d .
C23 C 0.4069(6) 0.2767(3) 0.4689(3) 0.0391(14) Uani 1 1 d .
H23 H 0.4811 0.2298 0.4820 0.047 Uiso 1 1 calc R
C24 C 0.3826(6) 0.3304(3) 0.5107(3) 0.0350(13) Uani 1 1 d .
H24 H 0.4398 0.3198 0.5527 0.042 Uiso 1 1 calc R
C25 C 0.2754(6) 0.4001(3) 0.4923(3) 0.0361(13) Uani 1 1 d .
C26 C 0.1933(6) 0.4142(3) 0.4300(3) 0.0348(13) Uani 1 1 d .
H26 H 0.1204 0.4617 0.4161 0.042 Uiso 1 1 calc R
C27 C 0.2166(5) 0.3602(3) 0.3884(3) 0.0324(12) Uani 1 1 d .
H27 H 0.1597 0.3704 0.3465 0.039 Uiso 1 1 calc R
C28 C 0.2477(6) 0.4566(4) 0.5398(3) 0.0428(14) Uani 1 1 d .
H28A H 0.2597 0.4185 0.5943 0.064 Uiso 1 1 calc R
H28B H 0.1410 0.4795 0.5378 0.064 Uiso 1 1 calc R
H28C H 0.3243 0.5086 0.5183 0.064 Uiso 1 1 calc R
S2 S 0.77122(15) 0.28130(9) 0.63403(9) 0.0355(4) Uani 1 1 d .
O3 O 0.8902(4) 0.3515(2) 0.5889(2) 0.0401(9) Uani 1 1 d .
O4 O 0.6113(4) 0.3065(2) 0.6512(2) 0.0397(9) Uani 1 1 d .
N3 N 0.8887(5) -0.0752(3) 0.7295(3) 0.0380(12) Uani 1 1 d .
H3N H 0.845(6) -0.109(4) 0.709(3) 0.046 Uiso 1 1 d .
N4 N 0.8270(4) 0.2235(3) 0.7183(2) 0.0332(10) Uani 1 1 d .
C29 C 0.9931(5) 0.2101(3) 0.7220(3) 0.0326(13) Uani 1 1 d .
C30 C 1.0819(5) 0.1466(3) 0.6900(3) 0.0355(13) Uani 1 1 d .
H30 H 1.0899 0.1735 0.6316 0.043 Uiso 1 1 calc R
C31 C 1.2471(6) 0.1508(4) 0.7130(3) 0.0446(15) Uani 1 1 d .
H31A H 1.2782 0.0882 0.7449 0.054 Uiso 1 1 calc R
H31B H 1.3264 0.1779 0.6653 0.054 Uiso 1 1 calc R
C32 C 1.2392(6) 0.2093(4) 0.7597(4) 0.0451(15) Uani 1 1 d .
H32A H 1.3195 0.2604 0.7353 0.054 Uiso 1 1 calc R
H32B H 1.2565 0.1720 0.8142 0.054 Uiso 1 1 calc R
C33 C 1.0741(5) 0.2459(3) 0.7581(3) 0.0370(14) Uani 1 1 d .
C34 C 1.0063(5) 0.0519(3) 0.7238(3) 0.0322(13) Uani 1 1 d .
C35 C 0.9603(5) 0.0090(4) 0.6805(3) 0.0369(13) Uani 1 1 d .
H35 H 0.9754 0.0335 0.6249 0.044 Uiso 1 1 calc R
C36 C 0.8848(6) -0.0872(4) 0.8059(3) 0.0354(13) Uani 1 1 d .
C37 C 0.9600(5) -0.0086(3) 0.8042(3) 0.0323(13) Uani 1 1 d .
C38 C 0.9685(5) -0.0029(4) 0.8758(3) 0.0368(14) Uani 1 1 d .
H38 H 1.0200 0.0486 0.8766 0.044 Uiso 1 1 calc R
C39 C 0.9014(6) -0.0727(3) 0.9446(3) 0.0386(14) Uani 1 1 d .
H39 H 0.9071 -0.0694 0.9932 0.046 Uiso 1 1 calc R
C40 C 0.8247(6) -0.1486(4) 0.9434(4) 0.0403(14) Uani 1 1 d .
H40 H 0.7767 -0.1951 0.9916 0.048 Uiso 1 1 calc R
C41 C 0.8168(6) -0.1577(4) 0.8756(3) 0.0384(14) Uani 1 1 d .
H41 H 0.7668 -0.2102 0.8757 0.046 Uiso 1 1 calc R
C42 C 1.0200(5) 0.3052(4) 0.7986(3) 0.0378(14) Uani 1 1 d .
C43 C 0.9124(6) 0.3737(4) 0.7700(3) 0.0413(14) Uani 1 1 d .
H43 H 0.8747 0.3841 0.7225 0.050 Uiso 1 1 calc R
C44 C 0.8618(6) 0.4257(3) 0.8108(3) 0.0391(14) Uani 1 1 d .
H44 H 0.7898 0.4723 0.7903 0.047 Uiso 1 1 calc R
C45 C 0.9121(6) 0.4129(4) 0.8814(3) 0.0389(14) Uani 1 1 d .
C46 C 1.0222(6) 0.3465(4) 0.9078(3) 0.0433(15) Uani 1 1 d .
H46 H 1.0622 0.3372 0.9545 0.052 Uiso 1 1 calc R
C47 C 1.0738(6) 0.2943(4) 0.8672(3) 0.0399(14) Uani 1 1 d .
H47 H 1.1488 0.2493 0.8868 0.048 Uiso 1 1 calc R
C48 C 0.8488(6) 0.4678(4) 0.9261(3) 0.0458(15) Uani 1 1 d .
H48A H 0.8976 0.4495 0.9736 0.069 Uiso 1 1 calc R
H48B H 0.7346 0.4569 0.9406 0.069 Uiso 1 1 calc R
H48C H 0.8727 0.5332 0.8935 0.069 Uiso 1 1 calc R
C49 C 0.7136(6) 0.1666(4) 0.7866(3) 0.0420(14) Uani 1 1 d .
H49A H 0.7143 0.1031 0.7915 0.063 Uiso 1 1 calc R
H49B H 0.6080 0.1900 0.7798 0.063 Uiso 1 1 calc R
H49C H 0.7429 0.1686 0.8340 0.063 Uiso 1 1 calc R
C50 C 0.7627(6) 0.2082(3) 0.5851(3) 0.0322(13) Uani 1 1 d .
C51 C 0.8669(6) 0.2241(4) 0.5177(3) 0.0374(13) Uani 1 1 d .
H51 H 0.9426 0.2737 0.4980 0.045 Uiso 1 1 calc R
C52 C 0.8610(6) 0.1679(4) 0.4788(3) 0.0419(14) Uani 1 1 d .
H52 H 0.9317 0.1806 0.4317 0.050 Uiso 1 1 calc R
C53 C 0.7551(6) 0.0934(3) 0.5065(3) 0.0360(13) Uani 1 1 d .
C54 C 0.6499(6) 0.0785(3) 0.5751(3) 0.0345(13) Uani 1 1 d .
H54 H 0.5747 0.0286 0.5952 0.041 Uiso 1 1 calc R
C55 C 0.6538(6) 0.1353(3) 0.6142(3) 0.0357(13) Uani 1 1 d .
H55 H 0.5820 0.1242 0.6606 0.043 Uiso 1 1 calc R
C56 C 0.7542(6) 0.0314(4) 0.4654(3) 0.0451(15) Uani 1 1 d .
H56A H 0.7784 0.0674 0.4087 0.068 Uiso 1 1 calc R
H56B H 0.6501 0.0008 0.4781 0.068 Uiso 1 1 calc R
H56C H 0.8336 -0.0147 0.4823 0.068 Uiso 1 1 calc R

loop_
_atom_site_aniso_label
_atom_site_aniso_U_11
_atom_site_aniso_U_22
_atom_site_aniso_U_33
_atom_site_aniso_U_23
_atom_site_aniso_U_13
_atom_site_aniso_U_12
S1 0.0298(7) 0.0258(7) 0.0554(10) -0.0203(7) -0.0089(7) 0.0021(6)
O1 0.037(2) 0.0255(19) 0.058(3) -0.0149(19) -0.0123(19) 0.0100(17)
O2 0.0291(18) 0.029(2) 0.064(3) -0.027(2) -0.0028(18) -0.0065(15)
N1 0.036(3) 0.036(3) 0.059(4) -0.025(3) -0.007(2) 0.004(2)
N2 0.022(2) 0.031(2) 0.040(3) -0.010(2) -0.010(2) 0.0036(19)
C1 0.028(3) 0.023(3) 0.042(3) -0.009(3) -0.009(3) 0.006(2)
C2 0.028(3) 0.024(3) 0.052(4) -0.015(3) -0.012(3) 0.004(2)
C3 0.025(3) 0.032(3) 0.066(4) -0.022(3) -0.013(3) 0.002(2)
C4 0.031(3) 0.037(3) 0.065(4) -0.024(3) -0.008(3) 0.002(3)
C5 0.026(3) 0.022(3) 0.055(4) -0.012(3) -0.010(3) 0.006(2)
C6 0.025(3) 0.030(3) 0.054(4) -0.022(3) -0.007(3) -0.002(2)
C7 0.035(3) 0.032(3) 0.051(4) -0.021(3) -0.011(3) 0.000(3)
C8 0.026(3) 0.027(3) 0.055(4) -0.021(3) -0.003(3) 0.000(2)
C9 0.024(3) 0.025(3) 0.055(4) -0.018(3) -0.006(3) 0.000(2)
C10 0.034(3) 0.033(3) 0.057(4) -0.019(3) -0.011(3) 0.007(3)
C11 0.041(3) 0.037(3) 0.056(4) -0.014(3) -0.004(3) -0.001(3)
C12 0.039(3) 0.034(3) 0.067(5) -0.014(3) -0.013(3) 0.001(3)
C13 0.033(3) 0.024(3) 0.073(5) -0.022(3) -0.007(3) 0.005(2)
C14 0.026(3) 0.026(3) 0.052(4) -0.017(3) -0.012(3) 0.008(2)
C15 0.034(3) 0.031(3) 0.058(4) -0.021(3) -0.013(3) 0.008(2)
C16 0.027(3) 0.032(3) 0.073(5) -0.025(3) -0.015(3) 0.007(2)
C17 0.030(3) 0.040(3) 0.061(4) -0.028(3) -0.015(3) 0.014(3)
C18 0.033(3) 0.034(3) 0.060(4) -0.023(3) -0.010(3) 0.017(3)
C19 0.032(3) 0.036(3) 0.061(4) -0.022(3) -0.010(3) 0.004(3)
C20 0.050(4) 0.058(4) 0.084(5) -0.048(4) -0.022(3) 0.012(3)
C21 0.032(3) 0.034(3) 0.055(4) -0.011(3) -0.014(3) 0.000(3)
C22 0.031(3) 0.028(3) 0.038(3) -0.011(3) -0.006(3) 0.003(2)
C23 0.036(3) 0.025(3) 0.055(4) -0.013(3) -0.012(3) 0.003(2)
C24 0.032(3) 0.029(3) 0.045(4) -0.013(3) -0.012(3) 0.000(2)
C25 0.031(3) 0.029(3) 0.053(4) -0.022(3) -0.006(3) 0.001(2)
C26 0.026(3) 0.030(3) 0.051(4) -0.019(3) -0.006(3) 0.003(2)
C27 0.029(3) 0.027(3) 0.044(3) -0.016(3) -0.010(3) -0.001(2)
C28 0.038(3) 0.041(3) 0.054(4) -0.024(3) -0.011(3) 0.006(3)
S2 0.0269(7) 0.0249(7) 0.0579(10) -0.0184(7) -0.0131(7) 0.0079(6)
O3 0.037(2) 0.0194(18) 0.060(3) -0.0102(18) -0.0133(19) -0.0005(16)
O4 0.0291(19) 0.036(2) 0.059(3) -0.023(2) -0.0126(18) 0.0149(16)
N3 0.032(3) 0.030(3) 0.059(4) -0.024(3) -0.013(2) 0.007(2)
N4 0.024(2) 0.030(2) 0.040(3) -0.008(2) -0.006(2) 0.0017(19)
C29 0.021(3) 0.024(3) 0.050(4) -0.013(3) -0.006(2) 0.005(2)
C30 0.026(3) 0.030(3) 0.045(4) -0.010(3) -0.005(2) 0.005(2)
C31 0.024(3) 0.034(3) 0.066(4) -0.010(3) -0.009(3) 0.006(2)
C32 0.027(3) 0.046(4) 0.065(4) -0.024(3) -0.015(3) 0.011(3)
C33 0.021(3) 0.029(3) 0.059(4) -0.016(3) -0.006(3) 0.003(2)
C34 0.022(3) 0.030(3) 0.052(4) -0.024(3) -0.007(3) 0.008(2)
C35 0.028(3) 0.031(3) 0.049(4) -0.013(3) -0.008(3) 0.013(2)
C36 0.029(3) 0.030(3) 0.049(4) -0.016(3) -0.012(3) 0.013(2)
C37 0.023(3) 0.031(3) 0.044(4) -0.017(3) -0.008(3) 0.009(2)
C38 0.026(3) 0.029(3) 0.061(4) -0.023(3) -0.011(3) 0.009(2)
C39 0.036(3) 0.031(3) 0.048(4) -0.014(3) -0.011(3) 0.008(3)
C40 0.032(3) 0.035(3) 0.052(4) -0.014(3) -0.013(3) 0.010(3)
C41 0.026(3) 0.030(3) 0.059(4) -0.016(3) -0.011(3) 0.005(2)
C42 0.023(3) 0.033(3) 0.058(4) -0.017(3) -0.010(3) -0.004(2)
C43 0.033(3) 0.032(3) 0.064(4) -0.019(3) -0.020(3) -0.003(2)
C44 0.036(3) 0.027(3) 0.055(4) -0.017(3) -0.010(3) -0.001(2)
C45 0.032(3) 0.033(3) 0.053(4) -0.020(3) -0.005(3) -0.008(3)
C46 0.034(3) 0.038(3) 0.060(4) -0.019(3) -0.018(3) 0.003(3)
C47 0.028(3) 0.035(3) 0.051(4) -0.010(3) -0.011(3) 0.004(2)
C48 0.037(3) 0.041(3) 0.061(4) -0.023(3) -0.006(3) -0.002(3)
C49 0.032(3) 0.034(3) 0.056(4) -0.015(3) -0.008(3) 0.002(3)
C50 0.026(3) 0.027(3) 0.043(4) -0.012(3) -0.013(3) 0.011(2)
C51 0.033(3) 0.031(3) 0.045(4) -0.012(3) -0.011(3) 0.001(2)
C52 0.035(3) 0.044(4) 0.048(4) -0.021(3) -0.007(3) 0.014(3)
C53 0.029(3) 0.027(3) 0.050(4) -0.013(3) -0.011(3) 0.010(2)
C54 0.023(3) 0.027(3) 0.053(4) -0.014(3) -0.010(3) 0.003(2)
C55 0.033(3) 0.028(3) 0.050(4) -0.018(3) -0.011(3) 0.007(2)
C56 0.043(3) 0.040(3) 0.059(4) -0.026(3) -0.010(3) 0.009(3)

loop_
_atom_type_symbol
_atom_type_description
_atom_type_scat_dispersion_real
_atom_type_scat_dispersion_imag
_atom_type_scat_source
C C 0.0033 0.0016 'International Tables Vol C Tables 4.2.6.8 and 6.1.1.4'
H H 0.0000 0.0000 'International Tables Vol C Tables 4.2.6.8 and 6.1.1.4'
N N 0.0061 0.0033 'International Tables Vol C Tables 4.2.6.8 and 6.1.1.4'
O O 0.0106 0.0060 'International Tables Vol C Tables 4.2.6.8 and 6.1.1.4'
S S 0.1246 0.1234 'International Tables Vol C Tables 4.2.6.8 and 6.1.1.4'

loop_
_geom_angle_atom_site_label_1
_geom_angle_atom_site_label_2
_geom_angle_atom_site_label_3
_geom_angle
O1 S1 O2 120.0(2)
O1 S1 N2 106.5(2)
O2 S1 N2 105.8(2)
O1 S1 C22 107.4(2)
O2 S1 C22 107.0(2)
N2 S1 C22 109.9(2)
C8 N1 C7 109.1(4)
C8 N1 H1N 131(4)
C7 N1 H1N 120(4)
C1 N2 C21 117.8(4)
C1 N2 S1 119.7(3)
C21 N2 S1 120.8(3)
C5 C1 N2 122.1(4)
C5 C1 C2 115.3(4)
N2 C1 C2 122.4(4)
C1 C2 C6 112.7(4)
C1 C2 C3 101.7(4)
C6 C2 C3 114.9(4)
C1 C2 H2 109.1
C6 C2 H2 109.1
C3 C2 H2 109.1
C4 C3 C2 107.7(4)
C4 C3 H3A 110.2
C2 C3 H3A 110.2
C4 C3 H3B 110.2
C2 C3 H3B 110.2
H3A C3 H3B 108.5
C5 C4 C3 104.7(4)
C5 C4 H4A 110.8
C3 C4 H4A 110.8
C5 C4 H4B 110.8
C3 C4 H4B 110.8
H4A C4 H4B 108.9
C1 C5 C14 128.9(5)
C1 C5 C4 109.6(4)
C14 C5 C4 121.4(4)
C7 C6 C9 106.6(5)
C7 C6 C2 125.1(5)
C9 C6 C2 128.3(5)
C6 C7 N1 110.1(5)
C6 C7 H7 125.0
N1 C7 H7 125.0
N1 C8 C13 130.4(5)
N1 C8 C9 108.0(5)
C13 C8 C9 121.5(5)
C10 C9 C8 119.6(5)
C10 C9 C6 134.2(5)
C8 C9 C6 106.2(5)
C9 C10 C11 118.9(5)
C9 C10 H10 120.5
C11 C10 H10 120.5
C10 C11 C12 120.8(6)
C10 C11 H11 119.6
C12 C11 H11 119.6
C13 C12 C11 120.9(6)
C13 C12 H12 119.5
C11 C12 H12 119.5
C12 C13 C8 118.2(5)
C12 C13 H13 120.9
C8 C13 H13 120.9
C19 C14 C15 117.9(5)
C19 C14 C5 120.9(5)
C15 C14 C5 121.1(5)
C16 C15 C14 120.4(5)
C16 C15 H15 119.8
C14 C15 H15 119.8
C15 C16 C17 122.0(5)
C15 C16 H16 119.0
C17 C16 H16 119.0
C16 C17 C18 117.3(5)
C16 C17 C20 121.5(5)
C18 C17 C20 121.1(6)
C19 C18 C17 120.8(5)
C19 C18 H18 119.6
C17 C18 H18 119.6
C18 C19 C14 121.6(5)
C18 C19 H19 119.2
C14 C19 H19 119.2
C17 C20 H20A 109.5
C17 C20 H20B 109.5
H20A C20 H20B 109.5
C17 C20 H20C 109.5
H20A C20 H20C 109.5
H20B C20 H20C 109.5
N2 C21 H21A 109.5
N2 C21 H21B 109.5
H21A C21 H21B 109.5
N2 C21 H21C 109.5
H21A C21 H21C 109.5
H21B C21 H21C 109.5
C23 C22 C27 119.6(5)
C23 C22 S1 119.7(4)
C27 C22 S1 120.7(4)
C24 C23 C22 120.5(5)
C24 C23 H23 119.8
C22 C23 H23 119.8
C23 C24 C25 120.9(5)
C23 C24 H24 119.5
C25 C24 H24 119.5
C24 C25 C26 118.1(5)
C24 C25 C28 120.2(5)
C26 C25 C28 121.7(4)
C27 C26 C25 121.1(5)
C27 C26 H26 119.5
C25 C26 H26 119.5
C26 C27 C22 119.8(5)
C26 C27 H27 120.1
C22 C27 H27 120.1
C25 C28 H28A 109.5
C25 C28 H28B 109.5
H28A C28 H28B 109.5
C25 C28 H28C 109.5
H28A C28 H28C 109.5
H28B C28 H28C 109.5
O3 S2 O4 119.6(2)
O3 S2 N4 107.1(2)
O4 S2 N4 105.8(2)
O3 S2 C50 107.8(2)
O4 S2 C50 107.1(2)
N4 S2 C50 109.1(2)
C36 N3 C35 109.1(5)
C36 N3 H3N 131(4)
C35 N3 H3N 120(4)
C29 N4 C49 118.4(4)
C29 N4 S2 119.0(3)
C49 N4 S2 121.0(3)
C33 C29 N4 122.9(4)
C33 C29 C30 115.8(4)
N4 C29 C30 121.1(4)
C34 C30 C29 112.6(4)
C34 C30 C31 114.2(4)
C29 C30 C31 100.9(4)
C34 C30 H30 109.6
C29 C30 H30 109.6
C31 C30 H30 109.6
C32 C31 C30 108.6(4)
C32 C31 H31A 110.0
C30 C31 H31A 110.0
C32 C31 H31B 110.0
C30 C31 H31B 110.0
H31A C31 H31B 108.3
C31 C32 C33 105.0(4)
C31 C32 H32A 110.8
C33 C32 H32A 110.8
C31 C32 H32B 110.8
C33 C32 H32B 110.8
H32A C32 H32B 108.8
C29 C33 C42 128.9(4)
C29 C33 C32 109.5(5)
C42 C33 C32 121.3(5)
C35 C34 C37 106.5(5)
C35 C34 C30 124.5(5)
C37 C34 C30 128.9(5)
C34 C35 N3 109.8(5)
C34 C35 H35 125.1
N3 C35 H35 125.1
N3 C36 C41 130.6(5)
N3 C36 C37 107.1(5)
C41 C36 C37 122.3(5)
C38 C37 C36 118.4(5)
C38 C37 C34 134.1(5)
C36 C37 C34 107.4(5)
C39 C38 C37 119.3(5)
C39 C38 H38 120.3
C37 C38 H38 120.3
C38 C39 C40 120.4(5)
C38 C39 H39 119.8
C40 C39 H39 119.8
C41 C40 C39 122.2(5)
C41 C40 H40 118.9
C39 C40 H40 118.9
C40 C41 C36 117.4(5)
C40 C41 H41 121.3
C36 C41 H41 121.3
C47 C42 C43 117.8(5)
C47 C42 C33 120.6(5)
C43 C42 C33 121.7(5)
C44 C43 C42 119.7(5)
C44 C43 H43 120.1
C42 C43 H43 120.1
C43 C44 C45 122.6(5)
C43 C44 H44 118.7
C45 C44 H44 118.7
C46 C45 C44 116.9(5)
C46 C45 C48 121.9(5)
C44 C45 C48 121.2(5)
C47 C46 C45 120.8(5)
C47 C46 H46 119.6
C45 C46 H46 119.6
C46 C47 C42 122.1(5)
C46 C47 H47 118.9
C42 C47 H47 118.9
C45 C48 H48A 109.5
C45 C48 H48B 109.5
H48A C48 H48B 109.5
C45 C48 H48C 109.5
H48A C48 H48C 109.5
H48B C48 H48C 109.5
N4 C49 H49A 109.5
N4 C49 H49B 109.5
H49A C49 H49B 109.5
N4 C49 H49C 109.5
H49A C49 H49C 109.5
H49B C49 H49C 109.5
C51 C50 C55 120.0(5)
C51 C50 S2 119.4(4)
C55 C50 S2 120.7(4)
C52 C51 C50 119.9(5)
C52 C51 H51 120.0
C50 C51 H51 120.0
C51 C52 C53 122.0(5)
C51 C52 H52 119.0
C53 C52 H52 119.0
C52 C53 C54 117.2(5)
C52 C53 C56 121.3(5)
C54 C53 C56 121.5(5)
C55 C54 C53 121.2(5)
C55 C54 H54 119.4
C53 C54 H54 119.4
C50 C55 C54 119.7(5)
C50 C55 H55 120.2
C54 C55 H55 120.2
C53 C56 H56A 109.5
C53 C56 H56B 109.5
H56A C56 H56B 109.5
C53 C56 H56C 109.5
H56A C56 H56C 109.5
H56B C56 H56C 109.5

loop_
_geom_bond_atom_site_label_1
_geom_bond_atom_site_label_2
_geom_bond_distance
S1 O1 1.441(3)
S1 O2 1.448(3)
S1 N2 1.618(4)
S1 C22 1.758(5)
N1 C8 1.370(7)
N1 C7 1.383(7)
N1 H1N 0.90(5)
N2 C1 1.449(6)
N2 C21 1.462(6)
C1 C5 1.334(6)
C1 C2 1.506(7)
C2 C6 1.522(7)
C2 C3 1.557(7)
C2 H2 1.0000
C3 C4 1.525(7)
C3 H3A 0.9900
C3 H3B 0.9900
C4 C5 1.524(7)
C4 H4A 0.9900
C4 H4B 0.9900
C5 C14 1.469(7)
C6 C7 1.355(7)
C6 C9 1.463(7)
C7 H7 0.9500
C8 C13 1.390(8)
C8 C9 1.409(6)
C9 C10 1.386(7)
C10 C11 1.393(7)
C10 H10 0.9500
C11 C12 1.397(7)
C11 H11 0.9500
C12 C13 1.382(8)
C12 H12 0.9500
C13 H13 0.9500
C14 C19 1.383(7)
C14 C15 1.400(7)
C15 C16 1.378(7)
C15 H15 0.9500
C16 C17 1.390(8)
C16 H16 0.9500
C17 C18 1.399(7)
C17 C20 1.495(7)
C18 C19 1.382(7)
C18 H18 0.9500
C19 H19 0.9500
C20 H20A 0.9800
C20 H20B 0.9800
C20 H20C 0.9800
C21 H21A 0.9800
C21 H21B 0.9800
C21 H21C 0.9800
C22 C23 1.382(7)
C22 C27 1.395(6)
C23 C24 1.380(7)
C23 H23 0.9500
C24 C25 1.393(7)
C24 H24 0.9500
C25 C26 1.402(7)
C25 C28 1.506(7)
C26 C27 1.378(6)
C26 H26 0.9500
C27 H27 0.9500
C28 H28A 0.9800
C28 H28B 0.9800
C28 H28C 0.9800
S2 O3 1.431(3)
S2 O4 1.452(3)
S2 N4 1.622(4)
S2 C50 1.769(5)
N3 C36 1.373(7)
N3 C35 1.378(6)
N3 H3N 0.89(5)
N4 C29 1.447(6)
N4 C49 1.468(6)
C29 C33 1.327(7)
C29 C30 1.519(7)
C30 C34 1.502(7)
C30 C31 1.557(7)
C30 H30 1.0000
C31 C32 1.521(7)
C31 H31A 0.9900
C31 H31B 0.9900
C32 C33 1.523(7)
C32 H32A 0.9900
C32 H32B 0.9900
C33 C42 1.472(7)
C34 C35 1.366(7)
C34 C37 1.430(7)
C35 H35 0.9500
C36 C41 1.394(7)
C36 C37 1.412(7)
C37 C38 1.406(7)
C38 C39 1.377(7)
C38 H38 0.9500
C39 C40 1.404(7)
C39 H39 0.9500
C40 C41 1.363(7)
C40 H40 0.9500
C41 H41 0.9500
C42 C47 1.386(7)
C42 C43 1.401(7)
C43 C44 1.372(7)
C43 H43 0.9500
C44 C45 1.399(7)
C44 H44 0.9500
C45 C46 1.390(7)
C45 C48 1.493(7)
C46 C47 1.373(7)
C46 H46 0.9500
C47 H47 0.9500
C48 H48A 0.9800
C48 H48B 0.9800
C48 H48C 0.9800
C49 H49A 0.9800
C49 H49B 0.9800
C49 H49C 0.9800
C50 C51 1.380(7)
C50 C55 1.383(7)
C51 C52 1.378(7)
C51 H51 0.9500
C52 C53 1.386(7)
C52 H52 0.9500
C53 C54 1.404(7)
C53 C56 1.489(7)
C54 C55 1.388(7)
C54 H54 0.9500
C55 H55 0.9500
C56 H56A 0.9800
C56 H56B 0.9800
C56 H56C 0.9800

loop_
_geom_hbond_atom_site_label_D
_geom_hbond_atom_site_label_H
_geom_hbond_atom_site_label_A
_geom_hbond_distance_DH
_geom_hbond_distance_HA
_geom_hbond_distance_DA
_geom_hbond_angle_DHA
_geom_hbond_site_symmetry_A
N1 H1N O4 0.90(5) 2.12(5) 3.018(6) 172(5) 2_666
N3 H3N O2 0.89(5) 2.13(5) 2.999(6) 167(5) 2_656

loop_
_geom_torsion_atom_site_label_1
_geom_torsion_atom_site_label_2
_geom_torsion_atom_site_label_3
_geom_torsion_atom_site_label_4
_geom_torsion
O1 S1 N2 C1 -36.8(4)
O2 S1 N2 C1 -165.6(3)
C22 S1 N2 C1 79.2(4)
O1 S1 N2 C21 158.2(4)
O2 S1 N2 C21 29.4(4)
C22 S1 N2 C21 -85.8(4)
C21 N2 C1 C5 -78.0(6)
S1 N2 C1 C5 116.6(5)
C21 N2 C1 C2 96.0(6)
S1 N2 C1 C2 -69.4(6)
C5 C1 C2 C6 119.4(5)
N2 C1 C2 C6 -55.0(6)
C5 C1 C2 C3 -4.2(6)
N2 C1 C2 C3 -178.5(4)
C1 C2 C3 C4 8.7(6)
C6 C2 C3 C4 -113.4(5)
C2 C3 C4 C5 -10.0(6)
N2 C1 C5 C14 -4.2(8)
C2 C1 C5 C14 -178.5(5)
N2 C1 C5 C4 172.2(4)
C2 C1 C5 C4 -2.1(6)
C3 C4 C5 C1 7.6(6)
C3 C4 C5 C14 -175.6(5)
C1 C2 C6 C7 125.9(5)
C3 C2 C6 C7 -118.2(5)
C1 C2 C6 C9 -51.7(7)
C3 C2 C6 C9 64.2(7)
C9 C6 C7 N1 -0.6(5)
C2 C6 C7 N1 -178.6(4)
C8 N1 C7 C6 0.6(6)
C7 N1 C8 C13 177.6(5)
C7 N1 C8 C9 -0.3(5)
N1 C8 C9 C10 178.4(4)
C13 C8 C9 C10 0.2(7)
N1 C8 C9 C6 -0.1(5)
C13 C8 C9 C6 -178.2(5)
C7 C6 C9 C10 -177.7(5)
C2 C6 C9 C10 0.2(9)
C7 C6 C9 C8 0.4(5)
C2 C6 C9 C8 178.3(4)
C8 C9 C10 C11 -0.4(7)
C6 C9 C10 C11 177.5(5)
C9 C10 C11 C12 -0.2(8)
C10 C11 C12 C13 1.1(8)
C11 C12 C13 C8 -1.3(8)
N1 C8 C13 C12 -177.1(5)
C9 C8 C13 C12 0.6(7)
C1 C5 C14 C19 139.1(6)
C4 C5 C14 C19 -36.9(7)
C1 C5 C14 C15 -39.5(8)
C4 C5 C14 C15 144.4(5)
C19 C14 C15 C16 -0.6(7)
C5 C14 C15 C16 178.1(5)
C14 C15 C16 C17 -0.4(8)
C15 C16 C17 C18 1.2(7)
C15 C16 C17 C20 -179.2(5)
C16 C17 C18 C19 -0.9(7)
C20 C17 C18 C19 179.5(5)
C17 C18 C19 C14 -0.1(8)
C15 C14 C19 C18 0.8(7)
C5 C14 C19 C18 -177.8(5)
O1 S1 C22 C23 7.2(5)
O2 S1 C22 C23 137.3(4)
N2 S1 C22 C23 -108.2(4)
O1 S1 C22 C27 -173.5(4)
O2 S1 C22 C27 -43.4(5)
N2 S1 C22 C27 71.1(4)
C27 C22 C23 C24 0.8(7)
S1 C22 C23 C24 -179.9(4)
C22 C23 C24 C25 -0.5(8)
C23 C24 C25 C26 -0.2(8)
C23 C24 C25 C28 178.6(5)
C24 C25 C26 C27 0.6(7)
C28 C25 C26 C27 -178.1(5)
C25 C26 C27 C22 -0.3(7)
C23 C22 C27 C26 -0.4(7)
S1 C22 C27 C26 -179.7(4)
O3 S2 N4 C29 -34.6(4)
O4 S2 N4 C29 -163.3(3)
C50 S2 N4 C29 81.8(4)
O3 S2 N4 C49 160.5(4)
O4 S2 N4 C49 31.8(4)
C50 S2 N4 C49 -83.1(4)
C49 N4 C29 C33 -80.4(6)
S2 N4 C29 C33 114.3(5)
C49 N4 C29 C30 94.3(6)
S2 N4 C29 C30 -71.0(5)
C33 C29 C30 C34 121.0(5)
N4 C29 C30 C34 -54.0(6)
C33 C29 C30 C31 -1.1(6)
N4 C29 C30 C31 -176.1(4)
C34 C30 C31 C32 -117.5(5)
C29 C30 C31 C32 3.6(6)
C30 C31 C32 C33 -4.7(6)
N4 C29 C33 C42 -1.4(9)
C30 C29 C33 C42 -176.4(5)
N4 C29 C33 C32 173.1(5)
C30 C29 C33 C32 -1.9(7)
C31 C32 C33 C29 4.0(6)
C31 C32 C33 C42 179.1(5)
C29 C30 C34 C35 124.1(5)
C31 C30 C34 C35 -121.6(5)
C29 C30 C34 C37 -52.0(6)
C31 C30 C34 C37 62.2(6)
C37 C34 C35 N3 -0.4(5)
C30 C34 C35 N3 -177.2(4)
C36 N3 C35 C34 1.1(5)
C35 N3 C36 C41 175.6(5)
C35 N3 C36 C37 -1.4(5)
N3 C36 C37 C38 178.6(4)
C41 C36 C37 C38 1.3(7)
N3 C36 C37 C34 1.2(5)
C41 C36 C37 C34 -176.2(4)
C35 C34 C37 C38 -177.3(5)
C30 C34 C37 C38 -0.7(8)
C35 C34 C37 C36 -0.5(5)
C30 C34 C37 C36 176.2(4)
C36 C37 C38 C39 -1.2(7)
C34 C37 C38 C39 175.4(5)
C37 C38 C39 C40 -0.3(7)
C38 C39 C40 C41 1.8(7)
C39 C40 C41 C36 -1.6(7)
N3 C36 C41 C40 -176.5(5)
C37 C36 C41 C40 0.1(7)
C29 C33 C42 C47 141.4(6)
C32 C33 C42 C47 -32.6(8)
C29 C33 C42 C43 -38.2(8)
C32 C33 C42 C43 147.8(5)
C47 C42 C43 C44 -1.4(7)
C33 C42 C43 C44 178.2(5)
C42 C43 C44 C45 -0.7(8)
C43 C44 C45 C46 2.5(8)
C43 C44 C45 C48 -177.1(5)
C44 C45 C46 C47 -2.2(7)
C48 C45 C46 C47 177.3(5)
C45 C46 C47 C42 0.2(8)
C43 C42 C47 C46 1.6(8)
C33 C42 C47 C46 -178.0(5)
O3 S2 C50 C51 2.6(4)
O4 S2 C50 C51 132.6(4)
N4 S2 C50 C51 -113.4(4)
O3 S2 C50 C55 -177.9(4)
O4 S2 C50 C55 -47.9(5)
N4 S2 C50 C55 66.1(4)
C55 C50 C51 C52 0.8(7)
S2 C50 C51 C52 -179.7(4)
C50 C51 C52 C53 -1.6(8)
C51 C52 C53 C54 1.7(7)
C51 C52 C53 C56 -177.8(5)
C52 C53 C54 C55 -1.0(7)
C56 C53 C54 C55 178.5(5)
C51 C50 C55 C54 -0.1(7)
S2 C50 C55 C54 -179.6(4)
C53 C54 C55 C50 0.2(7)
